data_4128147
loop_
_publ_author_name
'Zhang, Zhen'
'Xie, Sujun'
'Cheng, Bin'
'Zhai, Hongbin'
'Li, Yun'

_publ_section_title
;
 Enantioselective Total Synthesis of (+)-Arboridinine.
;
_journal_issue 17
_journal_name_full 'Journal of the American Chemical Society'
_journal_page_first 7147
_journal_page_last 7154
_journal_paper_doi 10.1021/jacs.9b02362
_journal_volume 141
_journal_year 2019
_chemical_formula_moiety 'C14 H15 N O'
_chemical_formula_sum 'C14 H15 N O'
_chemical_formula_weight 213.27
_space_group_crystal_system monoclinic
_space_group_IT_number 14
_space_group_name_Hall '-P 2yn'
_space_group_name_H-M_alt 'P 1 21/n 1'
_symmetry_space_group_name_Hall '-P 2yn'
_symmetry_space_group_name_H-M 'P 1 21/n 1'
_atom_sites_solution_hydrogens geom
_atom_sites_solution_primary direct
_audit_creation_date 2018-11-23
_audit_creation_method
;
Olex2 1.2
(compiled 2018.05.29 svn.r3508 for OlexSys, GUI svn.r5506)
;
_cell_angle_alpha 90
_cell_angle_beta 110.521(3)
_cell_angle_gamma 90
_cell_formula_units_Z 8
_cell_length_a 13.263(3)
_cell_length_b 11.842(2)
_cell_length_c 15.897(3)
_cell_measurement_reflns_used 3153
_cell_measurement_temperature 296(2)
_cell_measurement_theta_max 23.56
_cell_measurement_theta_min 2.48
_cell_volume 2338.4(8)
_computing_molecular_graphics 'Olex2 (Dolomanov et al., 2009)'
_computing_publication_material 'Olex2 (Dolomanov et al., 2009)'
_computing_structure_refinement 'ShelXL (Sheldrick, 2015)'
_computing_structure_solution 'ShelXS (Sheldrick, 2008)'
_diffrn_ambient_temperature 296.15
_diffrn_measured_fraction_theta_full 1.000
_diffrn_measured_fraction_theta_max 0.999
_diffrn_measurement_device_type 'Bruker APEX-II CCD'
_diffrn_measurement_method '\f and \w scans'
_diffrn_radiation_monochromator graphite
_diffrn_radiation_type MoK\a
_diffrn_radiation_wavelength 0.71073
_diffrn_reflns_av_R_equivalents 0.0274
_diffrn_reflns_av_unetI/netI 0.0321
_diffrn_reflns_Laue_measured_fraction_full 1.000
_diffrn_reflns_Laue_measured_fraction_max 0.999
_diffrn_reflns_limit_h_max 16
_diffrn_reflns_limit_h_min -16
_diffrn_reflns_limit_k_max 12
_diffrn_reflns_limit_k_min -14
_diffrn_reflns_limit_l_max 19
_diffrn_reflns_limit_l_min -19
_diffrn_reflns_number 12519
_diffrn_reflns_point_group_measured_fraction_full 1.000
_diffrn_reflns_point_group_measured_fraction_max 0.999
_diffrn_reflns_theta_full 25.242
_diffrn_reflns_theta_max 26.019
_diffrn_reflns_theta_min 1.728
_diffrn_standards_number 0
_exptl_absorpt_coefficient_mu 0.076
_exptl_absorpt_correction_type none
_exptl_crystal_colour 'clear light colourless'
_exptl_crystal_colour_lustre clear
_exptl_crystal_colour_modifier light
_exptl_crystal_colour_primary colourless
_exptl_crystal_density_diffrn 1.212
_exptl_crystal_description block
_exptl_crystal_F_000 912
_exptl_crystal_size_max 0.17
_exptl_crystal_size_mid 0.15
_exptl_crystal_size_min 0.12
_refine_diff_density_max 0.538
_refine_diff_density_min -0.307
_refine_diff_density_rms 0.046
_refine_ls_extinction_method none
_refine_ls_goodness_of_fit_ref 1.052
_refine_ls_hydrogen_treatment constr
_refine_ls_matrix_type full
_refine_ls_number_parameters 293
_refine_ls_number_reflns 4604
_refine_ls_number_restraints 0
_refine_ls_restrained_S_all 1.052
_refine_ls_R_factor_all 0.1041
_refine_ls_R_factor_gt 0.0667
_refine_ls_shift/su_max 0.000
_refine_ls_shift/su_mean 0.000
_refine_ls_structure_factor_coef Fsqd
_refine_ls_weighting_details 'w=1/[\s^2^(Fo^2^)+(0.1021P)^2^+0.6959P] where P=(Fo^2^+2Fc^2^)/3'
_refine_ls_weighting_scheme calc
_refine_ls_wR_factor_gt 0.1846
_refine_ls_wR_factor_ref 0.2129
_reflns_Friedel_coverage 0.000
_reflns_number_gt 2916
_reflns_number_total 4604
_reflns_threshold_expression 'I > 2\s(I)'
_cod_data_source_file 16.cif
_cod_data_source_block zhzh_170223_1_0m
_cod_depositor_comments
;

2020-08-05
Z value and formula fixed to values more according to usual
chemical conventions.                 miguel
;
_cod_original_formula_sum 'C28 H30 N2 O2'
_cod_original_formula_weight 426.54
_cod_original_formula_moiety '2(C14 H15 N O)'
_cod_original_formula_units_Z 4
_cod_database_code 4128147
_shelx_shelxl_version_number 2018/3
_shelx_space_group_comment
;
The symmetry employed for this shelxl refinement is uniquely defined
by the following loop, which should always be used as a source of
symmetry information in preference to the above space-group names.
They are only intended as comments.
;
_shelx_estimated_absorpt_t_max 0.991
_shelx_estimated_absorpt_t_min 0.987
_olex2_refinement_description
;
1. Fixed Uiso
 At 1.2 times of:
  All C(H) groups, All C(H,H) groups
 At 1.5 times of:
  All C(H,H,H) groups
2.a Ternary CH refined with riding coordinates:
 C24(H24), C11(H11)
2.b Secondary CH2 refined with riding coordinates:
 C20(H20A,H20B), C27(H27A,H27B), C10(H10A,H10B), C12(H12A,H12B)
2.c Aromatic/amide H refined with riding coordinates:
 C23(H23), C25(H25), C26(H26), C28(H28), C5(H5), C2(H2), C4(H4), C3(H3)
2.d Idealised Me refined as rotating group:
 C30(H30A,H30B,H30C), C31(H31A,H31B,H31C), C9(H9A,H9B,H9C), C14(H14A,H14B,H14C)
;
_olex2_submission_special_instructions 'No special instructions were received'

loop_
_space_group_symop_operation_xyz
'x, y, z'
'-x+1/2, y+1/2, -z+1/2'
'-x, -y, -z'
'x-1/2, -y-1/2, z-1/2'

loop_
_atom_site_label
_atom_site_type_symbol
_atom_site_fract_x
_atom_site_fract_y
_atom_site_fract_z
_atom_site_U_iso_or_equiv
_atom_site_adp_type
_atom_site_occupancy
_atom_site_site_symmetry_order
_atom_site_calc_flag
_atom_site_refinement_flags_posn
N0AA N 0.04970(16) 0.97763(17) 0.13614(13) 0.0567(5) Uani 1 1 d .
C0AA C -0.04633(19) 1.0419(2) 0.10990(16) 0.0582(6) Uani 1 1 d .
C1AA C -0.1298(2) 0.9744(2) 0.10583(17) 0.0651(7) Uani 1 1 d .
C2AA C -0.0876(2) 0.8619(2) 0.12889(16) 0.0635(7) Uani 1 1 d .
C18 C 0.0234(2) 0.8654(2) 0.14837(16) 0.0595(6) Uani 1 1 d .
C19 C 0.1501(2) 1.0215(2) 0.1485(2) 0.0734(8) Uani 1 1 d .
C20 C -0.0424(2) 1.1640(2) 0.0907(2) 0.0723(8) Uani 1 1 d .
H20A H -0.064218 1.174571 0.026212 0.087 Uiso 1 1 calc R
H20B H -0.093612 1.203714 0.110975 0.087 Uiso 1 1 calc R
O22 O 0.22977(18) 0.9621(2) 0.1735(2) 0.1146(9) Uani 1 1 d .
C23 C 0.0881(3) 0.7698(2) 0.17203(19) 0.0757(8) Uani 1 1 d .
H23 H 0.161928 0.773360 0.184344 0.091 Uiso 1 1 calc R
C24 C 0.0653(3) 1.2144(3) 0.1341(2) 0.0904(10) Uani 1 1 d .
H24 H 0.076077 1.216088 0.198329 0.109 Uiso 1 1 calc R
C25 C -0.0717(4) 0.6630(3) 0.1576(2) 0.0955(11) Uani 1 1 d .
H25 H -0.102913 0.593632 0.160968 0.115 Uiso 1 1 calc R
C26 C 0.0372(4) 0.6692(3) 0.1763(2) 0.0923(11) Uani 1 1 d .
H26 H 0.078179 0.603680 0.192488 0.111 Uiso 1 1 calc R
C27 C 0.1527(3) 1.1440(2) 0.1272(3) 0.0872(9) Uani 1 1 d .
H27A H 0.220232 1.175020 0.167112 0.105 Uiso 1 1 calc R
H27B H 0.152945 1.150343 0.066478 0.105 Uiso 1 1 calc R
C28 C -0.1357(3) 0.7578(3) 0.13380(19) 0.0863(10) Uani 1 1 d .
H28 H -0.209487 0.752832 0.121207 0.104 Uiso 1 1 calc R
C30 C -0.2446(2) 1.0094(4) 0.0816(2) 0.1011(11) Uani 1 1 d .
H30A H -0.248102 1.089309 0.090320 0.152 Uiso 1 1 calc GR
H30B H -0.276208 0.970181 0.119074 0.152 Uiso 1 1 calc GR
H30C H -0.283325 0.991213 0.019792 0.152 Uiso 1 1 calc GR
C31 C 0.0735(3) 1.3368(3) 0.1087(3) 0.1088(12) Uani 1 1 d .
H31A H 0.062576 1.341473 0.045768 0.163 Uiso 1 1 calc GR
H31B H 0.143619 1.365603 0.142897 0.163 Uiso 1 1 calc GR
H31C H 0.019634 1.380752 0.121201 0.163 Uiso 1 1 calc GR
N1 N -0.02852(14) 1.02141(16) 0.36462(13) 0.0514(5) Uani 1 1 d .
C1 C -0.02226(19) 1.13739(19) 0.34772(15) 0.0492(5) Uani 1 1 d .
C8 C 0.07783(18) 0.98172(19) 0.41008(16) 0.0531(6) Uani 1 1 d .
C13 C -0.1212(2) 0.9574(2) 0.34681(17) 0.0589(6) Uani 1 1 d .
C6 C 0.08621(18) 1.16765(19) 0.38297(15) 0.0501(6) Uani 1 1 d .
C7 C 0.14828(19) 1.0678(2) 0.42196(16) 0.0549(6) Uani 1 1 d .
O1 O -0.20940(15) 0.99981(18) 0.31368(15) 0.0856(6) Uani 1 1 d .
C5 C 0.1160(2) 1.2793(2) 0.37673(17) 0.0619(7) Uani 1 1 d .
H5 H 0.187885 1.300897 0.400223 0.074 Uiso 1 1 calc R
C2 C -0.1023(2) 1.2151(2) 0.30547(17) 0.0644(7) Uani 1 1 d .
H2 H -0.174339 1.194157 0.281744 0.077 Uiso 1 1 calc R
C4 C 0.0374(2) 1.3567(2) 0.3354(2) 0.0705(8) Uani 1 1 d .
H4 H 0.056392 1.431488 0.330823 0.085 Uiso 1 1 calc R
C10 C 0.0935(2) 0.8610(2) 0.4378(2) 0.0714(8) Uani 1 1 d .
H10A H 0.160064 0.834155 0.432471 0.086 Uiso 1 1 calc R
H10B H 0.100398 0.855186 0.500468 0.086 Uiso 1 1 calc R
C12 C -0.1039(2) 0.8354(2) 0.37184(19) 0.0683(7) Uani 1 1 d .
H12A H -0.117299 0.824581 0.427485 0.082 Uiso 1 1 calc R
H12B H -0.157341 0.791787 0.325854 0.082 Uiso 1 1 calc R
C3 C -0.0700(3) 1.3250(2) 0.3002(2) 0.0738(8) Uani 1 1 d .
H3 H -0.121680 1.379199 0.272364 0.089 Uiso 1 1 calc R
C11 C 0.0043(3) 0.7880(2) 0.3837(2) 0.0826(9) Uani 1 1 d .
H11 H 0.008875 0.785785 0.323505 0.099 Uiso 1 1 calc R
C9 C 0.2672(2) 1.0641(3) 0.4688(2) 0.0817(9) Uani 1 1 d .
H9A H 0.286923 1.112616 0.520448 0.123 Uiso 1 1 calc GR
H9B H 0.302276 1.089296 0.428612 0.123 Uiso 1 1 calc GR
H9C H 0.289052 0.988154 0.487522 0.123 Uiso 1 1 calc GR
C14 C 0.0156(3) 0.6663(2) 0.4161(3) 0.1005(11) Uani 1 1 d .
H14A H 0.084836 0.637816 0.419951 0.151 Uiso 1 1 calc GR
H14B H -0.039851 0.621201 0.374544 0.151 Uiso 1 1 calc GR
H14C H 0.008920 0.663028 0.474256 0.151 Uiso 1 1 calc GR

loop_
_atom_site_aniso_label
_atom_site_aniso_U_11
_atom_site_aniso_U_22
_atom_site_aniso_U_33
_atom_site_aniso_U_23
_atom_site_aniso_U_13
_atom_site_aniso_U_12
N0AA 0.0561(12) 0.0586(12) 0.0576(13) -0.0036(9) 0.0228(10) 0.0011(9)
C0AA 0.0578(15) 0.0681(16) 0.0480(14) -0.0009(11) 0.0179(11) 0.0052(12)
C1AA 0.0574(16) 0.089(2) 0.0455(14) 0.0009(13) 0.0140(11) -0.0026(14)
C2AA 0.0705(17) 0.0789(18) 0.0385(13) -0.0058(12) 0.0158(12) -0.0152(14)
C18 0.0781(18) 0.0580(15) 0.0450(13) -0.0062(11) 0.0249(12) -0.0028(13)
C19 0.0595(17) 0.0751(18) 0.091(2) -0.0071(15) 0.0326(15) 0.0036(14)
C20 0.0778(19) 0.0732(18) 0.0697(18) 0.0071(14) 0.0304(15) 0.0083(15)
O22 0.0685(14) 0.0937(17) 0.185(3) 0.0013(16) 0.0493(16) 0.0129(12)
C23 0.102(2) 0.0629(17) 0.0689(18) -0.0031(14) 0.0377(16) 0.0086(16)
C24 0.109(3) 0.0666(19) 0.089(2) 0.0091(16) 0.027(2) -0.0020(18)
C25 0.151(4) 0.074(2) 0.061(2) -0.0142(16) 0.037(2) -0.039(2)
C26 0.152(4) 0.0627(19) 0.069(2) -0.0079(15) 0.049(2) 0.000(2)
C27 0.081(2) 0.077(2) 0.110(3) -0.0093(18) 0.0407(19) -0.0157(16)
C28 0.101(2) 0.097(2) 0.0539(17) -0.0085(16) 0.0186(16) -0.038(2)
C30 0.0549(18) 0.146(3) 0.093(2) 0.023(2) 0.0132(16) -0.0004(19)
C31 0.140(3) 0.071(2) 0.110(3) 0.0141(19) 0.036(2) -0.014(2)
N1 0.0474(11) 0.0529(11) 0.0501(11) -0.0008(8) 0.0124(9) 0.0010(9)
C1 0.0556(14) 0.0520(13) 0.0401(12) -0.0008(10) 0.0168(10) 0.0036(10)
C8 0.0502(13) 0.0536(14) 0.0533(14) -0.0029(11) 0.0157(11) 0.0047(11)
C13 0.0526(15) 0.0676(16) 0.0525(14) -0.0072(12) 0.0136(12) -0.0074(12)
C6 0.0529(13) 0.0558(13) 0.0447(13) -0.0051(10) 0.0211(10) 0.0003(11)
C7 0.0480(13) 0.0599(14) 0.0559(15) -0.0043(11) 0.0171(11) 0.0015(11)
O1 0.0502(12) 0.0880(14) 0.1042(16) 0.0030(12) 0.0093(11) -0.0051(10)
C5 0.0712(17) 0.0549(15) 0.0639(16) -0.0106(12) 0.0291(13) -0.0068(12)
C2 0.0600(15) 0.0686(17) 0.0611(16) 0.0035(13) 0.0170(12) 0.0112(12)
C4 0.094(2) 0.0512(15) 0.0748(19) -0.0021(13) 0.0399(16) 0.0031(14)
C10 0.0725(18) 0.0577(16) 0.080(2) 0.0059(13) 0.0221(15) 0.0071(13)
C12 0.0748(18) 0.0646(17) 0.0647(17) -0.0062(13) 0.0235(14) -0.0128(14)
C3 0.088(2) 0.0621(17) 0.0726(19) 0.0077(14) 0.0298(16) 0.0244(15)
C11 0.090(2) 0.0581(17) 0.094(2) 0.0006(15) 0.0260(18) -0.0029(15)
C9 0.0519(16) 0.083(2) 0.103(2) -0.0001(17) 0.0186(15) 0.0031(14)
C14 0.118(3) 0.0562(18) 0.123(3) 0.0100(18) 0.038(2) -0.0012(17)

loop_
_atom_type_symbol
_atom_type_description
_atom_type_scat_dispersion_real
_atom_type_scat_dispersion_imag
_atom_type_scat_source
C C 0.0033 0.0016 'International Tables Vol C Tables 4.2.6.8 and 6.1.1.4'
H H 0.0000 0.0000 'International Tables Vol C Tables 4.2.6.8 and 6.1.1.4'
N N 0.0061 0.0033 'International Tables Vol C Tables 4.2.6.8 and 6.1.1.4'
O O 0.0106 0.0060 'International Tables Vol C Tables 4.2.6.8 and 6.1.1.4'

loop_
_geom_angle_atom_site_label_1
_geom_angle_atom_site_label_2
_geom_angle_atom_site_label_3
_geom_angle
C18 N0AA C0AA 107.9(2)
C19 N0AA C0AA 124.4(2)
C19 N0AA C18 127.7(2)
N0AA C0AA C20 119.5(2)
C1AA C0AA N0AA 109.5(2)
C1AA C0AA C20 131.0(2)
C0AA C1AA C2AA 107.2(2)
C0AA C1AA C30 126.4(3)
C2AA C1AA C30 126.3(3)
C18 C2AA C1AA 108.4(2)
C18 C2AA C28 118.6(3)
C28 C2AA C1AA 133.0(3)
C2AA C18 N0AA 106.9(2)
C23 C18 N0AA 130.4(3)
C23 C18 C2AA 122.6(3)
N0AA C19 C27 115.6(3)
O22 C19 N0AA 121.0(3)
O22 C19 C27 123.4(3)
C0AA C20 H20A 108.9
C0AA C20 H20B 108.9
H20A C20 H20B 107.7
C24 C20 C0AA 113.3(2)
C24 C20 H20A 108.9
C24 C20 H20B 108.9
C18 C23 H23 121.6
C26 C23 C18 116.7(3)
C26 C23 H23 121.6
C20 C24 H24 105.1
C20 C24 C31 114.1(3)
C27 C24 C20 113.4(3)
C27 C24 H24 105.1
C27 C24 C31 113.0(3)
C31 C24 H24 105.1
C26 C25 H25 119.4
C26 C25 C28 121.1(3)
C28 C25 H25 119.4
C23 C26 H26 119.0
C25 C26 C23 122.0(3)
C25 C26 H26 119.0
C19 C27 H27A 108.0
C19 C27 H27B 108.0
C24 C27 C19 117.1(3)
C24 C27 H27A 108.0
C24 C27 H27B 108.0
H27A C27 H27B 107.3
C2AA C28 H28 120.6
C25 C28 C2AA 118.9(3)
C25 C28 H28 120.6
C1AA C30 H30A 109.5
C1AA C30 H30B 109.5
C1AA C30 H30C 109.5
H30A C30 H30B 109.5
H30A C30 H30C 109.5
H30B C30 H30C 109.5
C24 C31 H31A 109.5
C24 C31 H31B 109.5
C24 C31 H31C 109.5
H31A C31 H31B 109.5
H31A C31 H31C 109.5
H31B C31 H31C 109.5
C1 N1 C8 107.79(18)
C13 N1 C1 127.0(2)
C13 N1 C8 125.0(2)
C6 C1 N1 107.19(19)
C2 C1 N1 130.8(2)
C2 C1 C6 122.0(2)
N1 C8 C10 118.6(2)
C7 C8 N1 109.7(2)
C7 C8 C10 131.7(2)
N1 C13 C12 115.6(2)
O1 C13 N1 120.9(2)
O1 C13 C12 123.5(2)
C1 C6 C7 108.2(2)
C5 C6 C1 119.5(2)
C5 C6 C7 132.2(2)
C8 C7 C6 107.1(2)
C8 C7 C9 127.4(2)
C6 C7 C9 125.4(2)
C6 C5 H5 120.6
C4 C5 C6 118.9(3)
C4 C5 H5 120.6
C1 C2 H2 121.5
C3 C2 C1 117.0(3)
C3 C2 H2 121.5
C5 C4 H4 119.6
C5 C4 C3 120.8(3)
C3 C4 H4 119.6
C8 C10 H10A 109.0
C8 C10 H10B 109.0
H10A C10 H10B 107.8
C11 C10 C8 113.0(2)
C11 C10 H10A 109.0
C11 C10 H10B 109.0
C13 C12 H12A 108.1
C13 C12 H12B 108.1
H12A C12 H12B 107.3
C11 C12 C13 116.7(2)
C11 C12 H12A 108.1
C11 C12 H12B 108.1
C2 C3 C4 121.8(3)
C2 C3 H3 119.1
C4 C3 H3 119.1
C10 C11 C12 113.1(2)
C10 C11 H11 105.9
C10 C11 C14 113.2(3)
C12 C11 H11 105.9
C12 C11 C14 112.1(3)
C14 C11 H11 105.9
C7 C9 H9A 109.5
C7 C9 H9B 109.5
C7 C9 H9C 109.5
H9A C9 H9B 109.5
H9A C9 H9C 109.5
H9B C9 H9C 109.5
C11 C14 H14A 109.5
C11 C14 H14B 109.5
C11 C14 H14C 109.5
H14A C14 H14B 109.5
H14A C14 H14C 109.5
H14B C14 H14C 109.5

loop_
_geom_bond_atom_site_label_1
_geom_bond_atom_site_label_2
_geom_bond_distance
N0AA C0AA 1.415(3)
N0AA C18 1.405(3)
N0AA C19 1.378(3)
C0AA C1AA 1.348(4)
C0AA C20 1.483(4)
C1AA C2AA 1.442(4)
C1AA C30 1.493(4)
C2AA C18 1.394(4)
C2AA C28 1.403(4)
C18 C23 1.390(4)
C19 O22 1.215(3)
C19 C27 1.493(4)
C20 H20A 0.9700
C20 H20B 0.9700
C20 C24 1.477(4)
C23 H23 0.9300
C23 C26 1.383(4)
C24 H24 0.9800
C24 C27 1.463(4)
C24 C31 1.520(4)
C25 H25 0.9300
C25 C26 1.370(5)
C25 C28 1.378(5)
C26 H26 0.9300
C27 H27A 0.9700
C27 H27B 0.9700
C28 H28 0.9300
C30 H30A 0.9600
C30 H30B 0.9600
C30 H30C 0.9600
C31 H31A 0.9600
C31 H31B 0.9600
C31 H31C 0.9600
N1 C1 1.408(3)
N1 C8 1.421(3)
N1 C13 1.386(3)
C1 C6 1.395(3)
C1 C2 1.387(3)
C8 C7 1.350(3)
C8 C10 1.489(3)
C13 O1 1.212(3)
C13 C12 1.494(4)
C6 C7 1.450(3)
C6 C5 1.393(3)
C7 C9 1.490(3)
C5 H5 0.9300
C5 C4 1.370(4)
C2 H2 0.9300
C2 C3 1.382(4)
C4 H4 0.9300
C4 C3 1.388(4)
C10 H10A 0.9700
C10 H10B 0.9700
C10 C11 1.475(4)
C12 H12A 0.9700
C12 H12B 0.9700
C12 C11 1.490(4)
C3 H3 0.9300
C11 H11 0.9800
C11 C14 1.520(4)
C9 H9A 0.9600
C9 H9B 0.9600
C9 H9C 0.9600
C14 H14A 0.9600
C14 H14B 0.9600
C14 H14C 0.9600

loop_
_geom_torsion_atom_site_label_1
_geom_torsion_atom_site_label_2
_geom_torsion_atom_site_label_3
_geom_torsion_atom_site_label_4
_geom_torsion
N0AA C0AA C1AA C2AA -0.8(3)
N0AA C0AA C1AA C30 179.4(3)
N0AA C0AA C20 C24 -22.6(4)
N0AA C18 C23 C26 -178.2(3)
N0AA C19 C27 C24 25.9(4)
C0AA N0AA C18 C2AA 0.5(3)
C0AA N0AA C18 C23 178.5(3)
C0AA N0AA C19 O22 178.0(3)
C0AA N0AA C19 C27 -3.4(4)
C0AA C1AA C2AA C18 1.2(3)
C0AA C1AA C2AA C28 -178.2(3)
C0AA C20 C24 C27 43.6(4)
C0AA C20 C24 C31 174.9(3)
C1AA C0AA C20 C24 158.6(3)
C1AA C2AA C18 N0AA -1.0(3)
C1AA C2AA C18 C23 -179.2(2)
C1AA C2AA C28 C25 179.3(3)
C2AA C18 C23 C26 -0.6(4)
C18 N0AA C0AA C1AA 0.2(3)
C18 N0AA C0AA C20 -178.9(2)
C18 N0AA C19 O22 -0.6(5)
C18 N0AA C19 C27 178.0(3)
C18 C2AA C28 C25 0.0(4)
C18 C23 C26 C25 0.6(4)
C19 N0AA C0AA C1AA -178.6(2)
C19 N0AA C0AA C20 2.3(4)
C19 N0AA C18 C2AA 179.3(2)
C19 N0AA C18 C23 -2.8(4)
C20 C0AA C1AA C2AA 178.1(3)
C20 C0AA C1AA C30 -1.6(5)
C20 C24 C27 C19 -46.6(4)
O22 C19 C27 C24 -155.5(3)
C26 C25 C28 C2AA 0.0(5)
C28 C2AA C18 N0AA 178.5(2)
C28 C2AA C18 C23 0.3(4)
C28 C25 C26 C23 -0.3(5)
C30 C1AA C2AA C18 -179.1(3)
C30 C1AA C2AA C28 1.5(5)
C31 C24 C27 C19 -178.4(3)
N1 C1 C6 C7 0.4(2)
N1 C1 C6 C5 -179.1(2)
N1 C1 C2 C3 179.2(2)
N1 C8 C7 C6 0.0(3)
N1 C8 C7 C9 178.0(2)
N1 C8 C10 C11 23.7(4)
N1 C13 C12 C11 -19.6(3)
C1 N1 C8 C7 0.2(3)
C1 N1 C8 C10 178.6(2)
C1 N1 C13 O1 -0.5(4)
C1 N1 C13 C12 -180.0(2)
C1 C6 C7 C8 -0.2(3)
C1 C6 C7 C9 -178.3(2)
C1 C6 C5 C4 -0.4(3)
C1 C2 C3 C4 0.1(4)
C8 N1 C1 C6 -0.4(2)
C8 N1 C1 C2 179.9(2)
C8 N1 C13 O1 174.4(2)
C8 N1 C13 C12 -5.1(3)
C8 C10 C11 C12 -46.7(4)
C8 C10 C11 C14 -175.7(3)
C13 N1 C1 C6 175.2(2)
C13 N1 C1 C2 -4.5(4)
C13 N1 C8 C7 -175.5(2)
C13 N1 C8 C10 2.9(3)
C13 C12 C11 C10 46.0(4)
C13 C12 C11 C14 175.5(3)
C6 C1 C2 C3 -0.5(4)
C6 C5 C4 C3 0.0(4)
C7 C8 C10 C11 -158.3(3)
C7 C6 C5 C4 -179.8(2)
O1 C13 C12 C11 160.9(3)
C5 C6 C7 C8 179.2(2)
C5 C6 C7 C9 1.1(4)
C5 C4 C3 C2 0.1(4)
C2 C1 C6 C7 -179.8(2)
C2 C1 C6 C5 0.7(3)
C10 C8 C7 C6 -178.1(3)
C10 C8 C7 C9 -0.1(5)
